data_1527883
loop_
_publ_author_name
'Norlund Christensen, A.'

_publ_section_title
;
 The crystal structure of gamma- Zn (O H)2
;
_journal_name_full 'Acta Chemica Scandinavica (1-27,1973-42,1988)'
_journal_page_first 2016
_journal_page_last 2020
_journal_volume 23
_journal_year 1969
_chemical_formula_sum 'H2 O2 Zn'
_chemical_name_systematic 'Zn (O H)2'
_space_group_IT_number 44
_symmetry_space_group_name_Hall 'I 2 -2'
_symmetry_space_group_name_H-M 'I m m 2'
_cell_angle_alpha 90
_cell_angle_beta 90
_cell_angle_gamma 90
_cell_formula_units_Z 12
_cell_length_a 23.07
_cell_length_b 8.04
_cell_length_c 3.3
_cell_volume 612.093
_citation_journal_id_ASTM ACSAA4
_cod_data_source_file NorlundChristensen_ACSAA4_1969_1175.cif
_cod_data_source_block H2O2Zn1
_cod_original_cell_volume 612.0932
_cod_original_formula_sum 'H2 O2 Zn1'
_cod_database_code 1527883

loop_
_symmetry_equiv_pos_as_xyz
x,y,z
-x,-y,z
-x,y,z
x,-y,z
x+1/2,y+1/2,z+1/2
-x+1/2,-y+1/2,z+1/2
-x+1/2,y+1/2,z+1/2
x+1/2,-y+1/2,z+1/2

loop_
_atom_site_label
_atom_site_type_symbol
_atom_site_fract_x
_atom_site_fract_y
_atom_site_fract_z
_atom_site_occupancy
_atom_site_U_iso_or_equiv
Zn2 Zn+2 0.2188 0 0.01 1 0.0
O3 O-2 0.2653 0 0.544 1 0.0
O4 O-2 0.0584 0 -0.049 1 0.0
O1 O-2 0.1732 0.2 -0.048 1 0.0
O2 O-2 0.0615 0.329 0.512 1 0.0
Zn1 Zn+2 0.0887 0.2226 0.0381 1 0.0
